data_1574952
loop_
_publ_author_name
'Pei, Li'
'Zhang, Jieming'
'Ding, Wenqin'
'Wang, Jian'
'Huang, Fangmin'
'Liu, Yanhong'
'Liu, Ziran'
'Gao, Yafei'
'Wu, Pengyan'

_publ_section_title
;
 Recyclable luminescent metal-organic frameworks with self-formed
 diketone-like sites for cascade ratiometric detection.
;
_journal_issue 29
_journal_name_full Nanoscale
_journal_page_first 17324
_journal_page_last 17333
_journal_paper_doi 10.1039/d5nr01962a
_journal_volume 17
_journal_year 2025
_chemical_formula_sum 'C60 H65 Cd3 N10 O17'
_chemical_formula_weight 1535.42
_space_group_crystal_system monoclinic
_space_group_IT_number 14
_space_group_name_Hall '-P 2ybc'
_space_group_name_H-M_alt 'P 1 21/c 1'
_atom_sites_solution_hydrogens mixed
_audit_creation_method SHELXL-2018/3
_audit_update_record
;
2024-07-06 deposited with the CCDC.	2025-06-27 downloaded from the CCDC.
;
_cell_angle_alpha 90
_cell_angle_beta 113.048(4)
_cell_angle_gamma 90
_cell_formula_units_Z 4
_cell_length_a 15.4946(5)
_cell_length_b 24.9495(6)
_cell_length_c 18.6668(7)
_cell_measurement_reflns_used 68325
_cell_measurement_temperature 293(2)
_cell_measurement_theta_max 31.1370
_cell_measurement_theta_min 2.0030
_cell_volume 6640.2(4)
_computing_cell_refinement 'CrysAlisPro 1.171.39.20a (Rigaku OD, 2015)'
_computing_data_collection 'CrysAlisPro 1.171.39.20a (Rigaku OD, 2015)'
_computing_data_reduction 'CrysAlisPro 1.171.39.20a (Rigaku OD, 2015)'
_computing_structure_refinement 'SHELXL-2018/3 (Sheldrick, 2018)'
_diffrn_ambient_temperature 293(2)
_diffrn_measured_fraction_theta_full 0.999
_diffrn_measured_fraction_theta_max 0.999
_diffrn_measurement_device_type 'XtaLAB AFC10 (RCD3): fixed-chi single'
_diffrn_measurement_method 'CrysAlisPro 1.171.39.20a (Rigaku OD, 2015)'
_diffrn_radiation_type MoK\a
_diffrn_radiation_wavelength 0.71073
_diffrn_reflns_av_R_equivalents 0.0460
_diffrn_reflns_av_unetI/netI 0.0658
_diffrn_reflns_Laue_measured_fraction_full 0.999
_diffrn_reflns_Laue_measured_fraction_max 0.999
_diffrn_reflns_limit_h_max 18
_diffrn_reflns_limit_h_min -18
_diffrn_reflns_limit_k_max 29
_diffrn_reflns_limit_k_min -29
_diffrn_reflns_limit_l_max 22
_diffrn_reflns_limit_l_min -21
_diffrn_reflns_number 161824
_diffrn_reflns_point_group_measured_fraction_full 0.999
_diffrn_reflns_point_group_measured_fraction_max 0.999
_diffrn_reflns_theta_full 24.999
_diffrn_reflns_theta_max 24.999
_diffrn_reflns_theta_min 1.632
_exptl_absorpt_coefficient_mu 1.025
_exptl_absorpt_correction_T_max 1.00000
_exptl_absorpt_correction_T_min 0.65944
_exptl_absorpt_correction_type multi-scan
_exptl_absorpt_process_details
;
CrysAlisPro 1.171.39.20a (Rigaku Oxford Diffraction, 2015)
Empirical absorption correction using spherical harmonics,
 implemented in SCALE3 ABSPACK scaling algorithm.
;
_exptl_crystal_colour COLORLESS
_exptl_crystal_density_diffrn 1.536
_exptl_crystal_description BLOCK
_exptl_crystal_F_000 3100
_exptl_crystal_size_max 0.18
_exptl_crystal_size_mid 0.17
_exptl_crystal_size_min 0.16
_refine_diff_density_max 1.536
_refine_diff_density_min -1.628
_refine_diff_density_rms 0.114
_refine_ls_extinction_method none
_refine_ls_goodness_of_fit_ref 1.082
_refine_ls_hydrogen_treatment constr
_refine_ls_matrix_type full
_refine_ls_number_parameters 817
_refine_ls_number_reflns 11677
_refine_ls_number_restraints 1149
_refine_ls_restrained_S_all 1.082
_refine_ls_R_factor_all 0.0554
_refine_ls_R_factor_gt 0.0358
_refine_ls_shift/su_max 0.001
_refine_ls_shift/su_mean 0.000
_refine_ls_structure_factor_coef Fsqd
_refine_ls_weighting_details 'w=1/[\s^2^(Fo^2^)+(0.0580P)^2^] where P=(Fo^2^+2Fc^2^)/3'
_refine_ls_weighting_scheme calc
_refine_ls_wR_factor_gt 0.0902
_refine_ls_wR_factor_ref 0.0920
_reflns_Friedel_coverage 0.000
_reflns_number_gt 7946
_reflns_number_total 11677
_reflns_threshold_expression 'I > 2\s(I)'
_cod_data_source_file d5nr01962a2.cif
_cod_data_source_block 1_sq
_cod_depositor_comments 'Adding full bibliography for 1574952.cif.'
_cod_original_sg_symbol_H-M 'P 21/c'
_cod_database_code 1574952
_shelx_shelxl_version_number 2018/3
_shelx_space_group_comment
;
The symmetry employed for this shelxl refinement is uniquely defined
by the following loop, which should always be used as a source of
symmetry information in preference to the above space-group names.
They are only intended as comments.
;

loop_
_space_group_symop_operation_xyz
'x, y, z'
'-x, y+1/2, -z+1/2'
'-x, -y, -z'
'x, -y-1/2, z-1/2'

loop_
_atom_site_label
_atom_site_type_symbol
_atom_site_fract_x
_atom_site_fract_y
_atom_site_fract_z
_atom_site_U_iso_or_equiv
_atom_site_adp_type
_atom_site_occupancy
_atom_site_site_symmetry_order
_atom_site_calc_flag
_atom_site_refinement_flags_posn
_atom_site_refinement_flags_adp
_atom_site_refinement_flags_occupancy
_atom_site_disorder_assembly
_atom_site_disorder_group
Cd1 Cd 0.56752(2) 0.36081(2) 0.07757(2) 0.01310(8) Uani 1 1 d . . . . .
Cd2 Cd 0.74963(2) 0.85084(2) -0.21650(2) 0.01324(8) Uani 1 1 d . . . . .
Cd3 Cd 0.500000 0.500000 0.000000 0.01136(9) Uani 1 2 d S . P . .
O2 O 0.4957(2) 0.27121(11) 0.0621(2) 0.0269(7) Uani 1 1 d . . . . .
O3 O 0.8701(2) 0.78349(11) -0.14166(19) 0.0228(7) Uani 1 1 d . . . . .
O5 O 0.5321(2) -0.04652(12) 0.40237(18) 0.0204(6) Uani 1 1 d . . . . .
O6 O 0.6385(2) 0.45073(11) 0.06350(17) 0.0192(6) Uani 1 1 d . . . . .
O8 O 0.7592(2) 0.76236(12) -0.2558(2) 0.0277(7) Uani 1 1 d . . . . .
N2 N 0.6251(3) 0.02432(13) 0.1117(2) 0.0199(8) Uani 1 1 d . . . . .
N6 N 0.4617(2) 0.37620(13) -0.0439(2) 0.0162(7) Uani 1 1 d . . . . .
O10 O 0.6469(2) 0.27991(12) 0.1227(2) 0.0308(8) Uani 1 1 d . . . . .
C15 C 0.5408(3) -0.04742(15) 0.2783(2) 0.0165(7) Uani 1 1 d . U . . .
C16 C 0.5830(3) 0.00306(15) 0.2913(2) 0.0178(7) Uani 1 1 d . U . . .
H16A H 0.590966 0.021757 0.336532 0.021 Uiso 1 1 calc R U . . .
C17 C 0.5092(3) -0.07004(15) 0.3387(2) 0.0158(7) Uani 1 1 d . U . . .
N1 N 0.8883(3) 0.52706(13) -0.1216(2) 0.0193(8) Uani 1 1 d . . . . .
N5 N 0.4479(3) 0.42854(13) -0.0734(2) 0.0191(8) Uani 1 1 d . . . . .
N4 N 0.3654(3) 0.37352(13) -0.1704(2) 0.0179(7) Uani 1 1 d . . . . .
O12 O 1.0189(2) 0.38777(12) -0.35061(19) 0.0256(7) Uani 1 1 d . . . . .
C24 C 0.7892(3) 0.53181(16) -0.0486(3) 0.0177(7) Uani 1 1 d . U . . .
H24A H 0.785741 0.568869 -0.054328 0.021 Uiso 1 1 calc R U . . .
C26 C 0.6000(3) -0.00145(15) 0.1683(2) 0.0172(6) Uani 1 1 d . U . . .
O9 O 0.6973(2) 0.37364(11) 0.04726(19) 0.0240(7) Uani 1 1 d . . . . .
O7 O 0.4617(2) -0.11326(11) 0.32147(18) 0.0205(6) Uani 1 1 d . . . . .
C30 C 0.7465(3) 0.45128(15) 0.0008(2) 0.0166(7) Uani 1 1 d . U . . .
C33 C 0.3910(3) 0.42515(16) -0.1470(3) 0.0195(9) Uani 1 1 d . U . . .
H33A H 0.370285 0.454661 -0.179752 0.023 Uiso 1 1 calc R U . . .
O4 O 0.8502(3) -0.11871(13) -0.0446(2) 0.0386(9) Uani 1 1 d . . . . .
C37 C 0.8414(3) 0.50194(16) -0.0815(3) 0.0185(6) Uani 1 1 d . U . . .
C39 C 0.6110(3) 0.08075(16) 0.1016(3) 0.0187(6) Uani 1 1 d . U . . .
C40 C 0.6649(3) -0.00361(15) 0.0656(3) 0.0182(6) Uani 1 1 d . U . . .
C41 C 0.5302(3) -0.07505(15) 0.2107(3) 0.0173(7) Uani 1 1 d . U . . .
H41A H 0.502457 -0.108782 0.201775 0.021 Uiso 1 1 calc R U . . .
C42 C 0.7440(3) -0.05666(16) -0.0260(3) 0.0223(7) Uani 1 1 d . U . . .
C43 C 1.0187(3) 0.43677(16) -0.2418(3) 0.0195(7) Uani 1 1 d . U . . .
C44 C 0.9322(3) 0.49603(16) -0.1641(3) 0.0185(6) Uani 1 1 d . U . . .
C45 C 0.7433(3) 0.50679(16) -0.0079(2) 0.0171(7) Uani 1 1 d . U . . .
H45A H 0.709647 0.527209 0.013975 0.021 Uiso 1 1 calc R U . . .
C46 C 0.5868(3) 0.19146(16) 0.0924(3) 0.0195(7) Uani 1 1 d . U . . .
O1 O 0.7429(3) -0.07820(13) -0.1487(2) 0.0373(9) Uani 1 1 d . . . . .
C48 C 0.5606(3) -0.05280(15) 0.1561(3) 0.0185(7) Uani 1 1 d . U . . .
H48A H 0.554777 -0.072042 0.111799 0.022 Uiso 1 1 calc R U . . .
C49 C 0.7996(3) 0.42180(16) -0.0305(3) 0.0179(7) Uani 1 1 d . U . . .
H49A H 0.803584 0.384805 -0.023934 0.021 Uiso 1 1 calc R U . . .
C52 C 0.6130(3) 0.02554(15) 0.2370(3) 0.0188(7) Uani 1 1 d . U . . .
H52A H 0.641985 0.058921 0.246659 0.023 Uiso 1 1 calc R U . . .
C53 C 0.5138(3) 0.15802(16) 0.0890(3) 0.0220(7) Uani 1 1 d . U . . .
H53A H 0.456495 0.172782 0.083565 0.026 Uiso 1 1 calc R U . . .
C54 C 1.0665(3) 0.40270(17) -0.2828(3) 0.0212(8) Uani 1 1 d . U . . .
C55 C 0.4103(3) 0.34558(15) -0.1038(3) 0.0183(8) Uani 1 1 d . U . . .
C56 C 0.6915(3) 0.42367(16) 0.0398(3) 0.0182(7) Uani 1 1 d . U . . .
C57 C 0.6474(3) 0.01405(17) -0.0092(3) 0.0217(7) Uani 1 1 d . U . . .
H57A H 0.610074 0.044124 -0.028585 0.026 Uiso 1 1 calc R U . . .
C58 C 0.5253(3) 0.10294(16) 0.0935(3) 0.0207(7) Uani 1 1 d . U . . .
H58A H 0.475862 0.080853 0.091087 0.025 Uiso 1 1 calc R U . . .
C59 C 0.8462(3) 0.44631(16) -0.0708(3) 0.0187(7) Uani 1 1 d . U . . .
H59A H 0.881211 0.425740 -0.091205 0.022 Uiso 1 1 calc R U . . .
C60 C 0.6816(3) 0.11367(17) 0.0994(3) 0.0228(7) Uani 1 1 d . U . . .
H60A H 0.737297 0.098797 0.100835 0.027 Uiso 1 1 calc R U . . .
C61 C 0.5749(3) 0.25133(16) 0.0913(3) 0.0206(8) Uani 1 1 d . U . . .
C62 C 0.7923(3) 0.59960(17) -0.1998(3) 0.0253(7) Uani 1 1 d . U . . .
H62A H 0.746244 0.574700 -0.226591 0.030 Uiso 1 1 calc R U . . .
O11 O 1.1498(2) 0.39079(14) -0.2427(2) 0.0290(7) Uani 1 1 d . . . . .
C64 C 0.6853(3) -0.01293(17) -0.0555(3) 0.0225(7) Uani 1 1 d . U . . .
H64A H 0.671315 -0.001606 -0.106328 0.027 Uiso 1 1 calc R U . . .
C65 C 0.8748(3) 0.58319(16) -0.1403(3) 0.0195(6) Uani 1 1 d . U . . .
N3 N 0.4052(3) 0.29086(15) -0.1006(2) 0.0298(9) Uani 1 1 d . . . . .
H3A H 0.436456 0.274232 -0.057933 0.036 Uiso 1 1 calc R U . . .
H3B H 0.370644 0.273152 -0.141277 0.036 Uiso 1 1 calc R U . . .
C68 C 0.8243(3) 0.74959(16) -0.1924(3) 0.0217(7) Uani 1 1 d . U . . .
C69 C 0.8453(3) 0.69101(16) -0.1766(3) 0.0207(7) Uani 1 1 d . U . . .
C71 C 0.7792(4) 0.65341(18) -0.2190(3) 0.0279(8) Uani 1 1 d . U . . .
H71A H 0.725599 0.664435 -0.260628 0.034 Uiso 1 1 calc R U . . .
C73 C 0.8799(3) 0.47231(19) -0.2326(3) 0.0283(7) Uani 1 1 d . U . . .
H73A H 0.814869 0.475281 -0.252652 0.034 Uiso 1 1 calc R U . . .
C75 C 0.9414(4) 0.61991(18) -0.0983(3) 0.0290(8) Uani 1 1 d . U . . .
H75A H 0.996346 0.608635 -0.058229 0.035 Uiso 1 1 calc R U . . .
C76 C 0.7234(3) -0.04766(17) 0.0950(3) 0.0242(7) Uani 1 1 d . U . . .
H76A H 0.736240 -0.059606 0.145335 0.029 Uiso 1 1 calc R U . . .
C78 C 0.7824(3) -0.08668(17) -0.0768(3) 0.0252(8) Uani 1 1 d . U . . .
C80 C 1.0707(4) 0.4614(2) -0.1721(3) 0.0320(9) Uani 1 1 d . U . . .
H80A H 1.135641 0.457711 -0.151162 0.038 Uiso 1 1 calc R U . . .
C82 C 0.6695(3) 0.16921(17) 0.0949(3) 0.0239(8) Uani 1 1 d . U . . .
H82A H 0.717318 0.191243 0.093596 0.029 Uiso 1 1 calc R U . . .
C84 C 0.7624(3) -0.07362(17) 0.0495(3) 0.0247(8) Uani 1 1 d . U . . .
H84A H 0.801652 -0.102883 0.069625 0.030 Uiso 1 1 calc R U . . .
C85 C 0.9261(3) 0.67425(18) -0.1163(3) 0.0294(8) Uani 1 1 d . U . . .
H85A H 0.970562 0.699335 -0.087542 0.035 Uiso 1 1 calc R U . . .
C88 C 1.0285(3) 0.49156(19) -0.1329(3) 0.0294(7) Uani 1 1 d . U . . .
H88A H 1.064368 0.508494 -0.086278 0.035 Uiso 1 1 calc R U . . .
Cd4 Cd 1.01940(6) 0.33756(3) -0.45272(5) 0.03628(18) Uani 0.5 1 d . . P . .
O103 O 0.6553(3) 0.80883(13) -0.1594(2) 0.0360(9) Uani 1 1 d . . . . .
O102 O 1.0127(3) 0.28314(17) -0.5546(2) 0.0459(10) Uani 1 1 d . . . . .
O101 O 0.9183(3) 0.39507(17) -0.5426(3) 0.0509(11) Uani 1 1 d . . . . .
O100 O 0.2115(3) 0.75680(19) -0.3961(3) 0.0617(13) Uani 1 1 d . . . . .
N103 N 1.0032(4) 0.2303(2) -0.6542(3) 0.0499(13) Uani 1 1 d . . . . .
N102 N 0.6909(4) 0.73292(19) -0.0889(3) 0.0483(13) Uani 1 1 d . . . . .
N101 N 0.8120(5) 0.4215(2) -0.6577(4) 0.0678(17) Uani 1 1 d . . . . .
C89 C 0.9230(3) 0.4436(2) -0.2730(3) 0.0299(8) Uani 1 1 d . U . . .
H89A H 0.887096 0.428894 -0.321349 0.036 Uiso 1 1 calc R U . . .
C115 C 0.6810(4) 0.6759(2) -0.0779(4) 0.0392(11) Uani 1 1 d . U . . .
H11A H 0.723333 0.665588 -0.026600 0.059 Uiso 1 1 calc R U . . .
H11B H 0.617711 0.668381 -0.083960 0.059 Uiso 1 1 calc R U . . .
H11C H 0.695307 0.656016 -0.115902 0.059 Uiso 1 1 calc R U . . .
N100 N 0.3317(4) 0.8121(2) -0.3391(4) 0.0661(17) Uani 1 1 d . . . . .
C114 C 1.0096(5) 0.2781(2) -0.6238(4) 0.0482(14) Uani 1 1 d . U . . .
C113 C 0.6425(4) 0.7596(2) -0.1532(3) 0.0366(10) Uani 1 1 d . U . . .
C112 C 1.0028(5) 0.2195(2) -0.7318(4) 0.0515(14) Uani 1 1 d . U . . .
H11D H 0.997508 0.181649 -0.741497 0.077 Uiso 1 1 calc R U . . .
H11E H 0.950436 0.237503 -0.770473 0.077 Uiso 1 1 calc R U . . .
H11F H 1.060025 0.232444 -0.733968 0.077 Uiso 1 1 calc R U . . .
C111 C 0.4111(4) 0.8422(2) -0.3314(4) 0.0478(13) Uani 1 1 d . U . . .
H11G H 0.424534 0.867192 -0.289320 0.072 Uiso 1 1 calc R U . . .
H11H H 0.463677 0.818594 -0.320646 0.072 Uiso 1 1 calc R U . . .
H11I H 0.399600 0.861320 -0.378840 0.072 Uiso 1 1 calc R U . . .
C110 C 0.5699(5) 0.7289(2) -0.2192(4) 0.0456(12) Uani 1 1 d . U . . .
H11J H 0.569847 0.692100 -0.204381 0.068 Uiso 1 1 calc R U . . .
H11K H 0.509120 0.744244 -0.230766 0.068 Uiso 1 1 calc R U . . .
H11L H 0.584749 0.730987 -0.264516 0.068 Uiso 1 1 calc R U . . .
C109 C 0.8928(5) 0.4262(3) -0.6006(4) 0.0558(15) Uani 1 1 d . U . . .
C108 C 1.0007(6) 0.1830(3) -0.6073(4) 0.0611(16) Uani 1 1 d . U . . .
H10A H 0.995957 0.151012 -0.637187 0.092 Uiso 1 1 calc R U . . .
H10B H 1.057080 0.181801 -0.560932 0.092 Uiso 1 1 calc R U . . .
H10C H 0.947399 0.185507 -0.593370 0.092 Uiso 1 1 calc R U . . .
C107 C 0.2729(5) 0.8326(3) -0.2921(4) 0.0544(15) Uani 1 1 d . U . . .
H10D H 0.307191 0.860286 -0.256569 0.082 Uiso 1 1 calc R U . . .
H10E H 0.214053 0.846745 -0.327636 0.082 Uiso 1 1 calc R U . . .
H10F H 0.261661 0.803401 -0.263436 0.082 Uiso 1 1 calc R U . . .
C106 C 0.7565(4) 0.7625(2) -0.0208(4) 0.0453(13) Uani 1 1 d . U . . .
H10G H 0.786380 0.738001 0.021245 0.068 Uiso 1 1 calc R U . . .
H10H H 0.803230 0.779876 -0.034555 0.068 Uiso 1 1 calc R U . . .
H10I H 0.722587 0.789012 -0.004996 0.068 Uiso 1 1 calc R U . . .
C105 C 0.3463(5) 0.7559(3) -0.4330(4) 0.0487(14) Uani 1 1 d . U . . .
H10J H 0.311104 0.728295 -0.468154 0.073 Uiso 1 1 calc R U . . .
H10K H 0.357054 0.784989 -0.462128 0.073 Uiso 1 1 calc R U . . .
H10L H 0.405349 0.741636 -0.398116 0.073 Uiso 1 1 calc R U . . .
C104 C 0.2931(6) 0.7755(3) -0.3879(4) 0.0595(16) Uani 1 1 d . U . . .
C103 C 0.7750(6) 0.4559(3) -0.7256(5) 0.0692(19) Uani 1 1 d . U . . .
H10M H 0.713727 0.443710 -0.759189 0.104 Uiso 1 1 calc R U . . .
H10N H 0.771008 0.492034 -0.709476 0.104 Uiso 1 1 calc R U . . .
H10O H 0.815926 0.454798 -0.753180 0.104 Uiso 1 1 calc R U . . .
C102 C 0.9535(6) 0.4712(3) -0.6079(5) 0.0728(19) Uani 1 1 d . U . . .
H10P H 0.921350 0.489960 -0.655907 0.109 Uiso 1 1 calc R U . . .
H10Q H 0.966723 0.495562 -0.565032 0.109 Uiso 1 1 calc R U . . .
H10R H 1.011275 0.456847 -0.607276 0.109 Uiso 1 1 calc R U . . .
C101 C 1.0162(6) 0.3261(3) -0.6700(4) 0.0606(15) Uani 1 1 d . U . . .
H10S H 1.012598 0.314640 -0.720216 0.091 Uiso 1 1 calc R U . . .
H10T H 0.965453 0.350200 -0.676399 0.091 Uiso 1 1 calc R U . . .
H10U H 1.074839 0.344036 -0.642987 0.091 Uiso 1 1 calc R U . . .
C100 C 0.7491(6) 0.3781(4) -0.6470(6) 0.088(2) Uani 1 1 d . U . . .
H10V H 0.690933 0.377295 -0.691737 0.132 Uiso 1 1 calc R U . . .
H10W H 0.779706 0.343997 -0.641100 0.132 Uiso 1 1 calc R U . . .
H10X H 0.737055 0.385780 -0.601361 0.132 Uiso 1 1 calc R U . . .
O2W O 0.8945(3) 0.28132(15) -0.4578(2) 0.0379(8) Uani 1 1 d D . . . .
H2WB H 0.854725 0.273790 -0.510248 0.057 Uiso 1 1 d DR U . . .
H2WC H 0.918815 0.296430 -0.409168 0.057 Uiso 1 1 d DR U . . .

loop_
_atom_site_aniso_label
_atom_site_aniso_U_11
_atom_site_aniso_U_22
_atom_site_aniso_U_33
_atom_site_aniso_U_23
_atom_site_aniso_U_13
_atom_site_aniso_U_12
Cd1 0.01675(15) 0.00844(13) 0.01527(15) 0.00066(10) 0.00753(12) 0.00108(10)
Cd2 0.01524(15) 0.01031(13) 0.01514(16) 0.00174(10) 0.00700(13) 0.00125(10)
Cd3 0.0141(2) 0.00700(18) 0.0132(2) -0.00004(14) 0.00563(17) 0.00038(14)
O2 0.0348(19) 0.0123(13) 0.0331(19) 0.0047(12) 0.0129(17) 0.0065(13)
O3 0.0238(17) 0.0129(13) 0.0338(19) 0.0013(13) 0.0136(16) -0.0026(12)
O5 0.0194(16) 0.0255(15) 0.0194(16) -0.0019(12) 0.0110(14) 0.0004(12)
O6 0.0173(15) 0.0235(15) 0.0182(16) 0.0052(12) 0.0085(14) 0.0038(12)
O8 0.0320(19) 0.0191(15) 0.0267(19) 0.0040(13) 0.0056(16) 0.0044(13)
N2 0.030(2) 0.0097(16) 0.027(2) 0.0053(13) 0.0190(19) 0.0052(14)
N6 0.0211(19) 0.0109(15) 0.0141(18) 0.0014(13) 0.0041(16) 0.0007(13)
O10 0.040(2) 0.0133(14) 0.042(2) 0.0040(13) 0.0192(18) -0.0002(13)
C15 0.0189(15) 0.0143(14) 0.0174(15) 0.0026(12) 0.0082(13) 0.0033(12)
C16 0.0237(15) 0.0130(14) 0.0179(15) 0.0002(12) 0.0096(13) 0.0028(13)
C17 0.0164(16) 0.0122(15) 0.0196(17) 0.0016(13) 0.0078(14) 0.0047(13)
N1 0.024(2) 0.0116(16) 0.030(2) -0.0001(14) 0.0190(19) 0.0037(13)
N5 0.026(2) 0.0097(15) 0.020(2) -0.0002(14) 0.0073(18) -0.0021(14)
N4 0.0221(19) 0.0118(15) 0.0172(19) -0.0018(13) 0.0048(16) -0.0028(14)
O12 0.0311(18) 0.0241(15) 0.0213(17) -0.0063(12) 0.0101(15) 0.0058(13)
C24 0.0185(13) 0.0139(12) 0.0207(13) 0.0009(11) 0.0078(12) 0.0026(11)
C26 0.0215(13) 0.0134(12) 0.0203(13) 0.0041(11) 0.0120(11) 0.0052(11)
O9 0.0244(17) 0.0180(14) 0.0353(19) 0.0092(13) 0.0177(15) 0.0037(12)
O7 0.0282(17) 0.0148(13) 0.0223(17) 0.0019(11) 0.0139(15) -0.0015(12)
C30 0.0164(15) 0.0151(14) 0.0182(15) 0.0008(12) 0.0066(13) 0.0010(12)
C33 0.024(2) 0.0117(17) 0.020(2) 0.0030(15) 0.0055(19) -0.0002(15)
O4 0.053(2) 0.0260(17) 0.056(2) 0.0017(16) 0.042(2) 0.0093(16)
C37 0.0179(12) 0.0171(12) 0.0208(13) 0.0001(11) 0.0079(11) 0.0025(11)
C39 0.0251(13) 0.0143(12) 0.0220(13) 0.0032(11) 0.0150(11) 0.0051(11)
C40 0.0229(13) 0.0136(12) 0.0221(13) 0.0026(11) 0.0133(11) 0.0032(11)
C41 0.0206(15) 0.0126(14) 0.0196(15) 0.0033(12) 0.0090(13) 0.0020(12)
C42 0.0276(16) 0.0184(14) 0.0246(16) 0.0006(13) 0.0142(14) 0.0033(13)
C43 0.0181(15) 0.0214(15) 0.0226(16) -0.0037(13) 0.0119(14) 0.0013(13)
C44 0.0189(13) 0.0174(12) 0.0220(13) -0.0004(11) 0.0112(11) 0.0026(11)
C45 0.0154(14) 0.0177(14) 0.0187(15) -0.0018(13) 0.0073(13) 0.0026(12)
C46 0.0264(16) 0.0143(14) 0.0225(16) 0.0044(13) 0.0147(14) 0.0045(13)
O1 0.067(3) 0.0216(16) 0.035(2) -0.0085(14) 0.033(2) 0.0003(16)
C48 0.0241(14) 0.0128(13) 0.0192(14) 0.0011(12) 0.0092(13) 0.0049(12)
C49 0.0184(15) 0.0139(14) 0.0212(15) 0.0006(12) 0.0076(13) 0.0027(12)
C52 0.0222(14) 0.0133(13) 0.0223(14) 0.0027(12) 0.0101(12) 0.0016(11)
C53 0.0271(16) 0.0163(15) 0.0257(16) 0.0041(13) 0.0139(14) 0.0064(13)
C54 0.0186(16) 0.0220(15) 0.0239(17) -0.0043(14) 0.0093(14) -0.0003(14)
C55 0.0211(19) 0.0110(17) 0.021(2) -0.0013(15) 0.0065(17) -0.0015(15)
C56 0.0149(15) 0.0201(15) 0.0199(16) 0.0033(13) 0.0072(14) 0.0010(13)
C57 0.0269(14) 0.0175(13) 0.0232(14) 0.0049(12) 0.0124(12) 0.0056(12)
C58 0.0244(14) 0.0147(13) 0.0264(14) 0.0046(12) 0.0134(12) 0.0030(12)
C59 0.0183(13) 0.0172(13) 0.0227(14) -0.0018(11) 0.0102(12) 0.0025(11)
C60 0.0250(14) 0.0177(13) 0.0283(15) 0.0037(12) 0.0131(12) 0.0040(12)
C61 0.0289(17) 0.0159(15) 0.0230(17) 0.0039(13) 0.0165(15) 0.0035(14)
C62 0.0268(14) 0.0181(13) 0.0265(14) -0.0013(12) 0.0053(13) -0.0009(12)
O11 0.0215(18) 0.0397(18) 0.0256(18) -0.0099(14) 0.0090(16) 0.0055(14)
C64 0.0300(16) 0.0202(14) 0.0207(15) 0.0014(13) 0.0136(14) 0.0041(14)
C65 0.0193(13) 0.0175(13) 0.0251(13) 0.0012(11) 0.0124(11) 0.0021(11)
N3 0.041(2) 0.0140(17) 0.026(2) 0.0006(15) 0.0039(19) 0.0000(17)
C68 0.0260(16) 0.0185(15) 0.0257(16) 0.0027(13) 0.0157(14) 0.0029(13)
C69 0.0248(15) 0.0169(14) 0.0249(15) 0.0022(12) 0.0145(13) 0.0021(12)
C71 0.0305(16) 0.0211(15) 0.0271(16) 0.0018(14) 0.0056(14) 0.0016(14)
C73 0.0208(14) 0.0305(14) 0.0306(14) -0.0097(13) 0.0068(13) 0.0045(12)
C75 0.0239(14) 0.0214(13) 0.0333(15) 0.0027(13) 0.0022(13) 0.0009(12)
C76 0.0309(14) 0.0201(13) 0.0234(14) 0.0046(12) 0.0127(13) 0.0104(13)
C78 0.0333(18) 0.0199(15) 0.0274(18) 0.0004(14) 0.0173(15) 0.0010(15)
C80 0.0209(16) 0.0395(17) 0.0310(17) -0.0122(15) 0.0051(15) 0.0069(15)
C82 0.0267(16) 0.0184(15) 0.0285(17) 0.0043(13) 0.0129(14) 0.0014(13)
C84 0.0309(16) 0.0204(15) 0.0246(16) 0.0043(13) 0.0128(14) 0.0113(14)
C85 0.0234(16) 0.0206(15) 0.0376(18) 0.0026(14) 0.0046(15) -0.0012(14)
C88 0.0235(14) 0.0320(14) 0.0286(14) -0.0097(13) 0.0059(13) 0.0060(13)
Cd4 0.0427(5) 0.0340(4) 0.0325(4) -0.0035(3) 0.0151(4) -0.0046(3)
O103 0.044(2) 0.0239(17) 0.058(2) 0.0094(15) 0.039(2) 0.0045(15)
O102 0.052(3) 0.053(2) 0.034(2) -0.0208(18) 0.019(2) -0.0046(19)
O101 0.051(3) 0.052(2) 0.040(2) 0.0214(19) 0.007(2) 0.012(2)
O100 0.046(3) 0.062(3) 0.072(3) -0.026(2) 0.018(3) -0.025(2)
N103 0.069(4) 0.047(3) 0.035(3) -0.011(2) 0.022(3) 0.009(2)
N102 0.051(3) 0.036(2) 0.074(4) 0.015(2) 0.042(3) 0.005(2)
N101 0.067(4) 0.059(3) 0.049(4) 0.016(3) -0.009(3) 0.012(3)
C89 0.0225(16) 0.0333(16) 0.0279(17) -0.0125(15) 0.0033(15) 0.0042(14)
C115 0.035(2) 0.033(2) 0.051(3) 0.011(2) 0.019(2) 0.003(2)
N100 0.045(3) 0.057(3) 0.075(4) 0.019(3) 0.000(3) -0.015(3)
C114 0.061(3) 0.047(3) 0.044(3) -0.012(2) 0.028(3) 0.005(3)
C113 0.036(2) 0.038(2) 0.044(2) 0.0059(19) 0.0238(19) 0.0032(18)
C112 0.078(4) 0.046(3) 0.040(3) -0.008(2) 0.033(3) 0.010(3)
C111 0.047(3) 0.044(3) 0.057(3) -0.008(2) 0.025(3) -0.006(2)
C110 0.049(3) 0.046(3) 0.041(3) 0.004(2) 0.017(2) -0.006(2)
C109 0.059(3) 0.052(3) 0.050(3) 0.002(3) 0.014(3) 0.005(3)
C108 0.086(4) 0.041(3) 0.057(4) -0.006(3) 0.029(3) 0.001(3)
C107 0.071(4) 0.055(3) 0.035(3) -0.006(2) 0.019(3) 0.013(3)
C106 0.040(3) 0.047(3) 0.047(3) 0.005(2) 0.015(2) -0.005(2)
C105 0.048(3) 0.053(3) 0.050(3) -0.004(3) 0.024(3) 0.001(3)
C104 0.071(4) 0.057(3) 0.048(3) 0.004(3) 0.022(3) 0.003(3)
C103 0.073(4) 0.060(3) 0.052(4) 0.012(3) 0.000(3) 0.010(3)
C102 0.070(4) 0.057(3) 0.074(4) 0.012(3) 0.010(4) -0.009(3)
C101 0.078(4) 0.048(3) 0.055(3) -0.006(3) 0.026(3) 0.002(3)
C100 0.072(4) 0.074(4) 0.086(5) 0.021(4) -0.002(4) -0.013(4)
O2W 0.032(2) 0.041(2) 0.035(2) -0.0058(16) 0.0065(18) -0.0133(16)

loop_
_atom_type_symbol
_atom_type_description
_atom_type_scat_dispersion_real
_atom_type_scat_dispersion_imag
_atom_type_scat_source
C C 0.0033 0.0016 'International Tables Vol C Tables 4.2.6.8 and 6.1.1.4'
H H 0.0000 0.0000 'International Tables Vol C Tables 4.2.6.8 and 6.1.1.4'
N N 0.0061 0.0033 'International Tables Vol C Tables 4.2.6.8 and 6.1.1.4'
O O 0.0106 0.0060 'International Tables Vol C Tables 4.2.6.8 and 6.1.1.4'
Cd Cd -0.8075 1.2024 'International Tables Vol C Tables 4.2.6.8 and 6.1.1.4'

loop_
_geom_angle_atom_site_label_1
_geom_angle_atom_site_label_2
_geom_angle_atom_site_label_3
_geom_angle
_geom_angle_site_symmetry_1
_geom_angle_site_symmetry_3
_geom_angle_publ_flag
O7 Cd1 N6 120.00(12) 2_655 . ?
O7 Cd1 O9 131.17(12) 2_655 . ?
N6 Cd1 O9 95.14(12) . . ?
O7 Cd1 O10 101.59(11) 2_655 . ?
N6 Cd1 O10 125.59(12) . . ?
O9 Cd1 O10 79.79(11) . . ?
O7 Cd1 O2 97.60(11) 2_655 . ?
N6 Cd1 O2 85.39(12) . . ?
O9 Cd1 O2 119.52(10) . . ?
O10 Cd1 O2 53.80(12) . . ?
O7 Cd1 O6 94.07(10) 2_655 . ?
N6 Cd1 O6 85.39(11) . . ?
O9 Cd1 O6 53.39(9) . . ?
O10 Cd1 O6 127.34(10) . . ?
O2 Cd1 O6 167.69(10) . . ?
O7 Cd1 C61 103.17(11) 2_655 . ?
N6 Cd1 C61 104.57(13) . . ?
O9 Cd1 C61 98.75(11) . . ?
O10 Cd1 C61 27.24(13) . . ?
O2 Cd1 C61 26.77(12) . . ?
O6 Cd1 C61 151.61(11) . . ?
O1 Cd2 O11 91.96(13) 1_565 2_754 ?
O1 Cd2 N4 98.02(14) 1_565 2_654 ?
O11 Cd2 N4 88.24(13) 2_754 2_654 ?
O1 Cd2 O8 163.31(12) 1_565 . ?
O11 Cd2 O8 100.12(12) 2_754 . ?
N4 Cd2 O8 93.85(12) 2_654 . ?
O1 Cd2 O103 85.42(13) 1_565 . ?
O11 Cd2 O103 173.83(14) 2_754 . ?
N4 Cd2 O103 97.65(13) 2_654 . ?
O8 Cd2 O103 81.39(12) . . ?
O1 Cd2 O3 114.42(13) 1_565 . ?
O11 Cd2 O3 91.30(11) 2_754 . ?
N4 Cd2 O3 147.55(11) 2_654 . ?
O8 Cd2 O3 54.32(11) . . ?
O103 Cd2 O3 84.73(11) . . ?
O1 Cd2 C68 139.34(14) 1_565 . ?
O11 Cd2 C68 99.32(13) 2_754 . ?
N4 Cd2 C68 121.10(13) 2_654 . ?
O8 Cd2 C68 27.25(13) . . ?
O103 Cd2 C68 79.25(12) . . ?
O3 Cd2 C68 27.36(13) . . ?
N5 Cd3 N5 180.0 . 3_665 ?
N5 Cd3 O6 85.99(12) . . ?
N5 Cd3 O6 94.01(12) 3_665 . ?
N5 Cd3 O6 94.01(12) . 3_665 ?
N5 Cd3 O6 85.99(12) 3_665 3_665 ?
O6 Cd3 O6 180.0 . 3_665 ?
N5 Cd3 O5 86.92(12) . 2_655 ?
N5 Cd3 O5 93.08(12) 3_665 2_655 ?
O6 Cd3 O5 77.36(10) . 2_655 ?
O6 Cd3 O5 102.64(10) 3_665 2_655 ?
N5 Cd3 O5 93.08(12) . 4_565 ?
N5 Cd3 O5 86.92(12) 3_665 4_565 ?
O6 Cd3 O5 102.64(10) . 4_565 ?
O6 Cd3 O5 77.36(10) 3_665 4_565 ?
O5 Cd3 O5 180.00(12) 2_655 4_565 ?
C61 O2 Cd1 89.3(3) . . ?
C68 O3 Cd4 169.0(3) . 2_754 ?
C68 O3 Cd2 87.3(3) . . ?
Cd4 O3 Cd2 101.51(10) 2_754 . ?
C17 O5 Cd3 153.7(3) . 2_645 ?
C56 O6 Cd3 133.6(3) . . ?
C56 O6 Cd1 86.1(2) . . ?
Cd3 O6 Cd1 99.55(11) . . ?
C68 O8 Cd2 94.0(3) . . ?
C26 N2 C40 122.7(3) . . ?
C26 N2 C39 118.3(3) . . ?
C40 N2 C39 118.9(3) . . ?
C55 N6 N5 104.8(3) . . ?
C55 N6 Cd1 135.1(3) . . ?
N5 N6 Cd1 119.6(3) . . ?
C61 O10 Cd1 94.4(3) . . ?
C41 C15 C16 119.1(4) . . ?
C41 C15 C17 122.5(4) . . ?
C16 C15 C17 118.5(4) . . ?
C52 C16 C15 120.4(4) . . ?
O5 C17 O7 124.1(4) . . ?
O5 C17 C15 118.9(4) . . ?
O7 C17 C15 117.0(4) . . ?
C37 N1 C65 121.1(3) . . ?
C37 N1 C44 120.8(3) . . ?
C65 N1 C44 116.1(3) . . ?
C33 N5 N6 106.7(3) . . ?
C33 N5 Cd3 129.5(3) . . ?
N6 N5 Cd3 123.2(3) . . ?
C55 N4 C33 102.2(3) . . ?
C55 N4 Cd2 131.9(3) . 2_644 ?
C33 N4 Cd2 124.3(3) . 2_644 ?
C54 O12 Cd4 144.8(3) . . ?
C45 C24 C37 120.7(4) . . ?
C52 C26 C48 119.3(4) . . ?
C52 C26 N2 119.0(4) . . ?
C48 C26 N2 121.7(4) . . ?
C56 O9 Cd1 97.7(2) . . ?
C17 O7 Cd1 108.9(3) . 2_645 ?
C49 C30 C45 118.5(4) . . ?
C49 C30 C56 120.4(3) . . ?
C45 C30 C56 121.1(4) . . ?
N5 C33 N4 112.7(4) . . ?
C78 O4 Cd4 148.8(3) . 2_744 ?
N1 C37 C59 121.2(4) . . ?
N1 C37 C24 120.7(4) . . ?
C59 C37 C24 118.0(4) . . ?
C60 C39 C58 119.6(4) . . ?
C60 C39 N2 120.6(4) . . ?
C58 C39 N2 119.8(4) . . ?
C57 C40 C76 119.3(4) . . ?
C57 C40 N2 119.6(4) . . ?
C76 C40 N2 121.1(4) . . ?
C15 C41 C48 120.8(4) . . ?
C64 C42 C84 119.0(4) . . ?
C64 C42 C78 120.0(4) . . ?
C84 C42 C78 120.9(4) . . ?
C89 C43 C80 118.7(4) . . ?
C89 C43 C54 120.9(4) . . ?
C80 C43 C54 120.3(4) . . ?
C73 C44 C88 120.9(4) . . ?
C73 C44 N1 120.9(4) . . ?
C88 C44 N1 118.2(4) . . ?
C24 C45 C30 120.8(4) . . ?
C82 C46 C53 119.3(4) . . ?
C82 C46 C61 120.5(4) . . ?
C53 C46 C61 120.2(4) . . ?
C78 O1 Cd2 111.4(3) . 1_545 ?
C41 C48 C26 119.8(4) . . ?
C59 C49 C30 121.3(4) . . ?
C16 C52 C26 120.6(4) . . ?
C58 C53 C46 120.8(4) . . ?
O12 C54 O11 126.9(4) . . ?
O12 C54 C43 117.9(4) . . ?
O11 C54 C43 115.2(4) . . ?
N6 C55 N4 113.5(3) . . ?
N6 C55 N3 124.1(4) . . ?
N4 C55 N3 122.3(4) . . ?
O9 C56 O6 121.2(4) . . ?
O9 C56 C30 119.0(4) . . ?
O6 C56 C30 119.8(4) . . ?
C40 C57 C64 120.5(4) . . ?
C53 C58 C39 119.7(4) . . ?
C49 C59 C37 120.7(4) . . ?
C39 C60 C82 120.2(4) . . ?
O2 C61 O10 121.6(4) . . ?
O2 C61 C46 120.0(4) . . ?
O10 C61 C46 118.3(4) . . ?
O2 C61 Cd1 63.9(2) . . ?
O10 C61 Cd1 58.4(2) . . ?
C46 C61 Cd1 172.3(3) . . ?
C71 C62 C65 119.2(4) . . ?
C54 O11 Cd2 126.9(3) . 2_744 ?
C42 C64 C57 120.1(4) . . ?
C75 C65 C62 120.8(4) . . ?
C75 C65 N1 120.4(4) . . ?
C62 C65 N1 118.8(4) . . ?
O8 C68 O3 123.0(4) . . ?
O8 C68 C69 117.6(4) . . ?
O3 C68 C69 119.3(4) . . ?
O8 C68 Cd2 58.8(2) . . ?
O3 C68 Cd2 65.3(2) . . ?
C69 C68 Cd2 167.0(3) . . ?
C85 C69 C71 119.5(4) . . ?
C85 C69 C68 120.8(4) . . ?
C71 C69 C68 119.5(4) . . ?
C62 C71 C69 120.6(5) . . ?
C44 C73 C89 120.1(4) . . ?
C65 C75 C85 119.5(5) . . ?
C84 C76 C40 120.0(4) . . ?
O1 C78 O4 125.3(4) . . ?
O1 C78 C42 116.3(4) . . ?
O4 C78 C42 118.4(4) . . ?
C43 C80 C88 121.4(5) . . ?
C46 C82 C60 120.1(4) . . ?
C76 C84 C42 121.0(4) . . ?
C69 C85 C75 120.3(4) . . ?
C44 C88 C80 118.6(5) . . ?
O12 Cd4 O101 92.45(15) . . ?
O12 Cd4 O102 176.18(14) . . ?
O101 Cd4 O102 88.15(17) . . ?
O12 Cd4 O4 92.72(13) . 2_754 ?
O101 Cd4 O4 92.36(15) . 2_754 ?
O102 Cd4 O4 91.02(14) . 2_754 ?
O12 Cd4 O3 85.90(11) . 2_744 ?
O101 Cd4 O3 176.20(14) . 2_744 ?
O102 Cd4 O3 93.72(14) . 2_744 ?
O4 Cd4 O3 84.31(13) 2_754 2_744 ?
O12 Cd4 O2W 95.09(13) . . ?
O101 Cd4 O2W 91.61(15) . . ?
O102 Cd4 O2W 81.13(14) . . ?
O4 Cd4 O2W 171.08(13) 2_754 . ?
O3 Cd4 O2W 91.95(12) 2_744 . ?
C113 O103 Cd2 128.5(3) . . ?
C114 O102 Cd4 149.5(4) . . ?
C109 O101 Cd4 154.9(5) . . ?
C114 N103 C112 124.3(6) . . ?
C114 N103 C108 119.1(5) . . ?
C112 N103 C108 116.5(5) . . ?
C113 N102 C115 124.6(6) . . ?
C113 N102 C106 119.0(5) . . ?
C115 N102 C106 116.3(5) . . ?
C109 N101 C103 126.2(7) . . ?
C109 N101 C100 114.8(6) . . ?
C103 N101 C100 118.8(6) . . ?
C43 C89 C73 120.2(5) . . ?
C104 N100 C111 127.7(7) . . ?
C104 N100 C107 115.0(6) . . ?
C111 N100 C107 116.4(6) . . ?
O102 C114 N103 119.5(6) . . ?
O102 C114 C101 121.2(5) . . ?
N103 C114 C101 119.2(6) . . ?
O103 C113 N102 121.5(6) . . ?
O103 C113 C110 120.9(5) . . ?
N102 C113 C110 117.6(5) . . ?
O101 C109 N101 121.9(7) . . ?
O101 C109 C102 122.6(7) . . ?
N101 C109 C102 115.5(7) . . ?
N100 C104 O100 120.6(7) . . ?
N100 C104 C105 116.0(7) . . ?
O100 C104 C105 123.4(7) . . ?

loop_
_geom_bond_atom_site_label_1
_geom_bond_atom_site_label_2
_geom_bond_distance
_geom_bond_site_symmetry_2
_geom_bond_publ_flag
Cd1 O7 2.201(3) 2_655 ?
Cd1 N6 2.251(4) . ?
Cd1 O9 2.315(3) . ?
Cd1 O10 2.342(3) . ?
Cd1 O2 2.463(3) . ?
Cd1 O6 2.557(3) . ?
Cd1 C61 2.742(4) . ?
Cd2 O1 2.203(3) 1_565 ?
Cd2 O11 2.221(3) 2_754 ?
Cd2 N4 2.238(4) 2_654 ?
Cd2 O8 2.349(3) . ?
Cd2 O103 2.365(3) . ?
Cd2 O3 2.494(3) . ?
Cd2 C68 2.741(4) . ?
Cd3 N5 2.201(3) . ?
Cd3 N5 2.201(3) 3_665 ?
Cd3 O6 2.352(3) . ?
Cd3 O6 2.352(3) 3_665 ?
Cd3 O5 2.371(3) 2_655 ?
Cd3 O5 2.371(3) 4_565 ?
O2 C61 1.235(6) . ?
O3 C68 1.261(6) . ?
O3 Cd4 2.344(3) 2_754 ?
O5 C17 1.245(5) . ?
O6 C56 1.269(5) . ?
O8 C68 1.258(6) . ?
N2 C26 1.415(5) . ?
N2 C40 1.423(5) . ?
N2 C39 1.426(5) . ?
N6 C55 1.331(6) . ?
N6 N5 1.401(5) . ?
O10 C61 1.258(6) . ?
C15 C41 1.390(6) . ?
C15 C16 1.395(6) . ?
C15 C17 1.504(6) . ?
C16 C52 1.387(6) . ?
C17 O7 1.274(5) . ?
N1 C37 1.380(5) . ?
N1 C65 1.439(5) . ?
N1 C44 1.454(5) . ?
N5 C33 1.313(6) . ?
N4 C55 1.355(6) . ?
N4 C33 1.368(5) . ?
O12 C54 1.247(6) . ?
O12 Cd4 2.283(3) . ?
C24 C45 1.377(6) . ?
C24 C37 1.406(6) . ?
C26 C52 1.392(6) . ?
C26 C48 1.399(6) . ?
O9 C56 1.255(5) . ?
C30 C49 1.391(6) . ?
C30 C45 1.393(6) . ?
C30 C56 1.488(6) . ?
O4 C78 1.268(6) . ?
O4 Cd4 2.313(3) 2_744 ?
C37 C59 1.400(6) . ?
C39 C60 1.381(6) . ?
C39 C58 1.392(6) . ?
C40 C57 1.384(6) . ?
C40 C76 1.394(6) . ?
C41 C48 1.395(6) . ?
C42 C64 1.389(6) . ?
C42 C84 1.388(6) . ?
C42 C78 1.502(6) . ?
C43 C89 1.375(7) . ?
C43 C80 1.378(7) . ?
C43 C54 1.517(6) . ?
C44 C73 1.353(7) . ?
C44 C88 1.378(6) . ?
C46 C82 1.380(6) . ?
C46 C53 1.387(6) . ?
C46 C61 1.504(5) . ?
O1 C78 1.257(6) . ?
C49 C59 1.375(6) . ?
C53 C58 1.384(6) . ?
C54 O11 1.249(6) . ?
C55 N3 1.370(5) . ?
C57 C64 1.395(6) . ?
C60 C82 1.396(6) . ?
C62 C71 1.384(6) . ?
C62 C65 1.388(7) . ?
C65 C75 1.373(7) . ?
C68 C69 1.501(6) . ?
C69 C85 1.381(7) . ?
C69 C71 1.385(7) . ?
C73 C89 1.387(7) . ?
C75 C85 1.395(6) . ?
C76 C84 1.382(6) . ?
C80 C88 1.381(7) . ?
Cd4 O101 2.296(4) . ?
Cd4 O102 2.306(4) . ?
Cd4 O2W 2.362(4) . ?
O103 C113 1.258(6) . ?
O102 C114 1.279(7) . ?
O101 C109 1.263(8) . ?
O100 C104 1.299(9) . ?
N103 C114 1.309(8) . ?
N103 C112 1.470(7) . ?
N103 C108 1.478(9) . ?
N102 C113 1.320(8) . ?
N102 C115 1.454(7) . ?
N102 C106 1.477(8) . ?
N101 C109 1.293(9) . ?
N101 C103 1.451(9) . ?
N101 C100 1.520(11) . ?
N100 C104 1.264(10) . ?
N100 C111 1.399(8) . ?
N100 C107 1.578(9) . ?
C114 C101 1.502(9) . ?
C113 C110 1.511(9) . ?
C109 C102 1.506(10) . ?
C105 C104 1.473(9) . ?
